data_7202615
loop_
_publ_author_name
'Bacchi, Alessia'
'Bosetti, Elsa'
'Carcelli, Mauro'

_publ_section_title
;
 Unusual hydrogen bonded (OH)4 tetrahedral nests organize zinc(ii)
 coordination complexes in a non covalent diamondoid network
;
_journal_issue 4
_journal_name_full CrystEngComm
_journal_page_first 313
_journal_paper_doi 10.1039/b616955d
_journal_volume 9
_journal_year 2007
_chemical_formula_sum 'C36 H30 Br2 N2 O2 Zn'
_chemical_formula_weight 747.81
_chemical_name_systematic
;
?
;
_space_group_IT_number 114
_symmetry_cell_setting tetragonal
_symmetry_space_group_name_Hall 'P -4 2n'
_symmetry_space_group_name_H-M 'P -4 21 c'
_atom_sites_solution_hydrogens geom
_atom_sites_solution_primary direct
_atom_sites_solution_secondary difmap
_audit_creation_method SHELXL-97
_cell_angle_alpha 90.00
_cell_angle_beta 90.00
_cell_angle_gamma 90.00
_cell_formula_units_Z 4
_cell_length_a 15.9400(10)
_cell_length_b 15.9400(10)
_cell_length_c 12.604(8)
_cell_measurement_temperature 293(2)
_cell_volume 3202(2)
_computing_structure_refinement 'SHELXL-97 (Sheldrick, 1997)'
_computing_structure_solution 'SIR97 (Altomare et al., 1997)'
_diffrn_ambient_temperature 293(2)
_diffrn_detector_area_resol_mean 8.2
_diffrn_measured_fraction_theta_full 1.000
_diffrn_measured_fraction_theta_max 1.000
_diffrn_measurement_device_type 'Bruker AXS CCD diffractometer'
_diffrn_measurement_method '\w scan'
_diffrn_radiation_monochromator graphite
_diffrn_radiation_source 'fine-focus sealed tube'
_diffrn_radiation_type MoK\a
_diffrn_radiation_wavelength 0.71073
_diffrn_reflns_av_R_equivalents 0.0458
_diffrn_reflns_av_sigmaI/netI 0.0243
_diffrn_reflns_limit_h_max 16
_diffrn_reflns_limit_h_min -16
_diffrn_reflns_limit_k_max 16
_diffrn_reflns_limit_k_min -16
_diffrn_reflns_limit_l_max 13
_diffrn_reflns_limit_l_min -13
_diffrn_reflns_number 22605
_diffrn_reflns_theta_full 21.97
_diffrn_reflns_theta_max 21.97
_diffrn_reflns_theta_min 1.81
_exptl_absorpt_coefficient_mu 3.297
_exptl_absorpt_correction_T_max 0.696
_exptl_absorpt_correction_T_min 0.518
_exptl_absorpt_correction_type multi-scan
_exptl_absorpt_process_details 'SADABS procedure'
_exptl_crystal_colour colorless
_exptl_crystal_density_diffrn 1.551
_exptl_crystal_density_method 'not measured'
_exptl_crystal_description prism
_exptl_crystal_F_000 1504
_exptl_crystal_size_max 0.18
_exptl_crystal_size_mid 0.11
_exptl_crystal_size_min 0.11
_refine_diff_density_max 0.249
_refine_diff_density_min -0.225
_refine_diff_density_rms 0.035
_refine_ls_abs_structure_details 'Flack H D (1983), Acta Cryst. A39, 876-881'
_refine_ls_abs_structure_Flack 0.156(9)
_refine_ls_extinction_method none
_refine_ls_goodness_of_fit_ref 0.924
_refine_ls_hydrogen_treatment mixed
_refine_ls_matrix_type full
_refine_ls_number_parameters 200
_refine_ls_number_reflns 1958
_refine_ls_number_restraints 0
_refine_ls_restrained_S_all 0.924
_refine_ls_R_factor_all 0.0237
_refine_ls_R_factor_gt 0.0194
_refine_ls_shift/su_max 0.001
_refine_ls_shift/su_mean 0.000
_refine_ls_structure_factor_coef Fsqd
_refine_ls_weighting_details 'calc w=1/[\s^2^(Fo^2^)+(0.0256P)^2^+0.0000P] where P=(Fo^2^+2Fc^2^)/3'
_refine_ls_weighting_scheme calc
_refine_ls_wR_factor_gt 0.0404
_refine_ls_wR_factor_ref 0.0415
_reflns_number_gt 1774
_reflns_number_total 1958
_reflns_threshold_expression >2sigma(I)
_cod_data_source_file b616955d.txt
_cod_data_source_block znbr2
_cod_database_code 7202615

loop_
_symmetry_equiv_pos_as_xyz
'x, y, z'
'x+1/2, -y+1/2, -z+1/2'
'-x, -y, z'
'-x+1/2, y+1/2, -z+1/2'
'-y+1/2, -x+1/2, z+1/2'
'-y, x, -z'
'y, -x, -z'
'y+1/2, x+1/2, z+1/2'

loop_
_atom_site_label
_atom_site_type_symbol
_atom_site_fract_x
_atom_site_fract_y
_atom_site_fract_z
_atom_site_U_iso_or_equiv
_atom_site_adp_type
_atom_site_occupancy
_atom_site_symmetry_multiplicity
_atom_site_calc_flag
_atom_site_refinement_flags
_atom_site_disorder_assembly
_atom_site_disorder_group
Zn1 Zn 0.0000 0.5000 0.83071(4) 0.03644(14) Uani 1 2 d S . .
Br1 Br -0.10008(2) 0.56984(2) 0.93653(3) 0.05339(12) Uani 1 1 d . . .
N1 N 0.05789(16) 0.58444(15) 0.7330(2) 0.0374(7) Uani 1 1 d . . .
O1 O 0.23059(16) 0.82504(15) 0.6490(2) 0.0467(7) Uani 1 1 d . . .
C1 C 0.21138(18) 0.76475(18) 0.5673(3) 0.0380(8) Uani 1 1 d . . .
C2 C 0.15707(19) 0.69949(19) 0.6242(2) 0.0345(8) Uani 1 1 d . . .
C3 C 0.15950(19) 0.6152(2) 0.6013(3) 0.0421(9) Uani 1 1 d . . .
H3 H 0.1952 0.5955 0.5485 0.050 Uiso 1 1 calc R . .
C4 C 0.1094(2) 0.5599(2) 0.6562(3) 0.0444(8) Uani 1 1 d . . .
H4 H 0.1118 0.5032 0.6389 0.053 Uiso 1 1 calc R . .
C5 C 0.0538(2) 0.6664(2) 0.7536(3) 0.0470(9) Uani 1 1 d . . .
H5 H 0.0167 0.6848 0.8056 0.056 Uiso 1 1 calc R . .
C6 C 0.1011(2) 0.7243(2) 0.7020(3) 0.0456(10) Uani 1 1 d . . .
H6 H 0.0959 0.7808 0.7190 0.055 Uiso 1 1 calc R . .
C7 C 0.15918(19) 0.8063(2) 0.4794(2) 0.0358(8) Uani 1 1 d . . .
C8 C 0.1084(2) 0.7599(2) 0.4136(3) 0.0449(9) Uani 1 1 d . . .
H8 H 0.1065 0.7019 0.4210 0.054 Uiso 1 1 calc R . .
C9 C 0.0600(2) 0.7983(2) 0.3370(3) 0.0530(9) Uani 1 1 d . . .
H9 H 0.0271 0.7657 0.2922 0.064 Uiso 1 1 calc R . .
C10 C 0.0598(2) 0.8833(2) 0.3256(3) 0.0569(10) Uani 1 1 d . . .
H10 H 0.0258 0.9088 0.2752 0.068 Uiso 1 1 calc R . .
C11 C 0.1107(3) 0.9305(2) 0.3902(3) 0.0621(11) Uani 1 1 d . . .
H11 H 0.1119 0.9885 0.3827 0.075 Uiso 1 1 calc R . .
C12 C 0.1601(2) 0.8923(2) 0.4660(3) 0.0549(10) Uani 1 1 d . . .
H12 H 0.1945 0.9250 0.5088 0.066 Uiso 1 1 calc R . .
C13 C 0.2942(2) 0.72675(19) 0.5274(2) 0.0385(9) Uani 1 1 d . . .
C14 C 0.3520(2) 0.69840(19) 0.6010(3) 0.0458(9) Uani 1 1 d . . .
H14 H 0.3385 0.7002 0.6727 0.055 Uiso 1 1 calc R . .
C15 C 0.4287(2) 0.6677(2) 0.5708(3) 0.0537(9) Uani 1 1 d . . .
H15 H 0.4664 0.6486 0.6218 0.064 Uiso 1 1 calc R . .
C16 C 0.4499(2) 0.6653(2) 0.4655(3) 0.0587(11) Uani 1 1 d . . .
H16 H 0.5025 0.6460 0.4447 0.070 Uiso 1 1 calc R . .
C17 C 0.3933(2) 0.6914(2) 0.3913(3) 0.0616(11) Uani 1 1 d . . .
H17 H 0.4069 0.6881 0.3197 0.074 Uiso 1 1 calc R . .
C18 C 0.3154(2) 0.7230(2) 0.4218(3) 0.0492(9) Uani 1 1 d . . .
H18 H 0.2776 0.7415 0.3706 0.059 Uiso 1 1 calc R . .
H100 H 0.2685(19) 0.849(2) 0.629(3) 0.042(12) Uiso 1 1 d . . .

loop_
_atom_site_aniso_label
_atom_site_aniso_U_11
_atom_site_aniso_U_22
_atom_site_aniso_U_33
_atom_site_aniso_U_23
_atom_site_aniso_U_13
_atom_site_aniso_U_12
Zn1 0.0323(3) 0.0323(3) 0.0447(3) 0.000 0.000 -0.0046(2)
Br1 0.0418(2) 0.0526(2) 0.0658(2) -0.0020(2) 0.0048(2) 0.01167(16)
N1 0.0384(16) 0.0326(18) 0.0411(16) -0.0016(13) 0.0013(14) -0.0045(13)
O1 0.0500(16) 0.0475(16) 0.0425(16) -0.0083(13) 0.0060(14) -0.0208(14)
C1 0.0415(18) 0.0350(18) 0.0375(19) -0.0072(19) 0.0007(19) -0.0085(15)
C2 0.0356(19) 0.033(2) 0.0344(19) -0.0004(15) -0.0020(16) -0.0061(15)
C3 0.042(2) 0.043(2) 0.041(2) -0.0087(17) 0.0107(16) -0.0063(16)
C4 0.050(2) 0.036(2) 0.048(2) -0.0073(18) 0.002(2) -0.0070(18)
C5 0.045(2) 0.043(2) 0.053(2) 0.0000(18) 0.0172(19) -0.0014(18)
C6 0.048(2) 0.031(2) 0.058(2) -0.0030(17) 0.016(2) -0.0027(19)
C7 0.0349(19) 0.037(2) 0.035(2) 0.0007(16) 0.0061(16) -0.0046(17)
C8 0.0458(19) 0.0387(19) 0.050(3) -0.007(2) -0.004(2) -0.0005(17)
C9 0.044(2) 0.064(3) 0.051(2) -0.008(2) -0.006(2) -0.001(2)
C10 0.053(2) 0.066(3) 0.052(2) 0.010(2) 0.002(2) 0.012(2)
C11 0.081(3) 0.039(2) 0.067(3) 0.006(2) -0.003(2) 0.003(2)
C12 0.063(2) 0.044(2) 0.058(3) -0.001(2) -0.010(2) -0.009(2)
C13 0.0342(19) 0.037(2) 0.045(2) 0.0029(17) 0.0050(18) -0.0127(16)
C14 0.049(2) 0.044(2) 0.044(2) 0.0081(17) -0.0017(19) -0.0071(19)
C15 0.043(2) 0.052(2) 0.066(3) 0.008(2) -0.014(2) 0.0000(18)
C16 0.035(2) 0.064(3) 0.077(3) 0.003(2) 0.013(2) 0.0002(19)
C17 0.047(2) 0.087(3) 0.051(3) 0.003(2) 0.011(2) 0.005(2)
C18 0.038(2) 0.070(2) 0.039(2) -0.001(2) 0.002(2) -0.0034(17)

loop_
_atom_type_symbol
_atom_type_description
_atom_type_scat_dispersion_real
_atom_type_scat_dispersion_imag
_atom_type_scat_source
C C 0.0033 0.0016 'International Tables Vol C Tables 4.2.6.8 and 6.1.1.4'
H H 0.0000 0.0000 'International Tables Vol C Tables 4.2.6.8 and 6.1.1.4'
Br Br -0.2901 2.4595 'International Tables Vol C Tables 4.2.6.8 and 6.1.1.4'
N N 0.0061 0.0033 'International Tables Vol C Tables 4.2.6.8 and 6.1.1.4'
O O 0.0106 0.0060 'International Tables Vol C Tables 4.2.6.8 and 6.1.1.4'
Zn Zn 0.2839 1.4301 'International Tables Vol C Tables 4.2.6.8 and 6.1.1.4'

loop_
_geom_angle_atom_site_label_1
_geom_angle_atom_site_label_2
_geom_angle_atom_site_label_3
_geom_angle
_geom_angle_site_symmetry_1
_geom_angle_site_symmetry_3
_geom_angle_publ_flag
N1 Zn1 N1 105.93(16) 3_565 . ?
N1 Zn1 Br1 110.24(7) 3_565 . ?
N1 Zn1 Br1 109.58(8) . . ?
N1 Zn1 Br1 109.58(8) 3_565 3_565 ?
N1 Zn1 Br1 110.24(7) . 3_565 ?
Br1 Zn1 Br1 111.13(5) . 3_565 ?
C4 N1 C5 117.4(3) . . ?
C4 N1 Zn1 121.6(2) . . ?
C5 N1 Zn1 120.4(2) . . ?
O1 C1 C2 103.8(3) . . ?
O1 C1 C13 108.3(2) . . ?
C2 C1 C13 111.8(2) . . ?
O1 C1 C7 110.1(2) . . ?
C2 C1 C7 108.9(2) . . ?
C13 C1 C7 113.5(3) . . ?
C6 C2 C3 116.5(3) . . ?
C6 C2 C1 120.2(3) . . ?
C3 C2 C1 123.4(3) . . ?
C4 C3 C2 120.3(3) . . ?
N1 C4 C3 122.4(3) . . ?
N1 C5 C6 123.0(3) . . ?
C5 C6 C2 120.3(3) . . ?
C12 C7 C8 117.8(3) . . ?
C12 C7 C1 120.7(3) . . ?
C8 C7 C1 121.5(3) . . ?
C9 C8 C7 120.9(3) . . ?
C10 C9 C8 121.1(3) . . ?
C9 C10 C11 118.8(4) . . ?
C10 C11 C12 120.3(4) . . ?
C7 C12 C11 121.1(3) . . ?
C18 C13 C14 118.2(3) . . ?
C18 C13 C1 123.0(3) . . ?
C14 C13 C1 118.8(3) . . ?
C15 C14 C13 121.6(3) . . ?
C14 C15 C16 119.9(3) . . ?
C17 C16 C15 119.5(3) . . ?
C16 C17 C18 120.7(4) . . ?
C13 C18 C17 120.0(3) . . ?

loop_
_geom_bond_atom_site_label_1
_geom_bond_atom_site_label_2
_geom_bond_distance
_geom_bond_site_symmetry_2
_geom_bond_publ_flag
Zn1 N1 2.044(3) 3_565 ?
Zn1 N1 2.044(3) . ?
Zn1 Br1 2.3586(7) . ?
Zn1 Br1 2.3586(7) 3_565 ?
N1 C4 1.329(4) . ?
N1 C5 1.334(4) . ?
O1 C1 1.441(4) . ?
C1 C2 1.531(4) . ?
C1 C13 1.537(4) . ?
C1 C7 1.536(4) . ?
C2 C6 1.383(4) . ?
C2 C3 1.374(4) . ?
C3 C4 1.376(4) . ?
C5 C6 1.357(4) . ?
C7 C12 1.382(4) . ?
C7 C8 1.374(4) . ?
C8 C9 1.379(5) . ?
C9 C10 1.361(5) . ?
C10 C11 1.374(5) . ?
C11 C12 1.379(5) . ?
C13 C18 1.375(4) . ?
C13 C14 1.383(4) . ?
C14 C15 1.371(4) . ?
C15 C16 1.371(5) . ?
C16 C17 1.364(5) . ?
C17 C18 1.395(4) . ?
